data_2226671
loop_
_publ_author_name
'Fun, Hoong-Kun'
'Joycharat, Nantiya'
'Voravuthikunchai, Supayang Piyawan'
'Chantrapromma, Suchada'

_publ_section_title
;
 Absolute configuration of methyl isoeichlerialactone
;
_journal_coeditor_code SJ5002
_journal_issue 7
_journal_name_full 'Acta Crystallographica Section E'
_journal_page_first o1604
_journal_page_last o1605
_journal_paper_doi 10.1107/S1600536810018295
_journal_volume 66
_journal_year 2010
_chemical_formula_iupac 'C28 H44 O4, 0.56H2 O'
_chemical_formula_moiety 'C28 H44 O4, 0.56(H2 O)'
_chemical_formula_sum 'C28 H45.12 O4.56'
_chemical_formula_weight 454.68
_chemical_name_common
;
Methyl isoeichlerialactone 0.56-hydrate
;
_chemical_name_systematic
;
Methyl (3<i>S</i>,3a<i>R</i>,5a<i>R</i>,6<i>S</i>,7<i>S</i>,9a<i>R</i>,\
9b<i>R</i>)-6,9a,9b-trimethyl-3-[(<i>R</i>)-2-methyl-5-oxotetrahydrofuran-\
2-yl]-7-(prop-1-en-2-yl)dodecahydro-1<i>H</i>-cyclopenta[<i>a</i>]naphthalen-\
6-yl)propanoate 0.56-hydrate
;
_space_group_IT_number 19
_symmetry_cell_setting orthorhombic
_symmetry_space_group_name_Hall 'P 2ac 2ab'
_symmetry_space_group_name_H-M 'P 21 21 21'
_atom_sites_solution_hydrogens geom
_atom_sites_solution_primary direct
_atom_sites_solution_secondary difmap
_audit_creation_method SHELXL-97
_cell_angle_alpha 90.00
_cell_angle_beta 90.00
_cell_angle_gamma 90.00
_cell_formula_units_Z 4
_cell_length_a 7.2246(2)
_cell_length_b 13.3872(4)
_cell_length_c 26.1898(8)
_cell_measurement_reflns_used 3968
_cell_measurement_temperature 100
_cell_measurement_theta_max 62.99
_cell_measurement_theta_min 3.37
_cell_volume 2533.00(13)
_computing_cell_refinement 'SAINT (Bruker, 2009)'
_computing_data_collection 'APEX2 (Bruker, 2009)'
_computing_data_reduction 'SAINT (Bruker, 2009)'
_computing_molecular_graphics 'SHELXTL (Sheldrick, 2008)'
_computing_publication_material
;
SHELXTL (Sheldrick, 2008) and PLATON (Spek, 2009)
;
_computing_structure_refinement 'SHELXTL (Sheldrick, 2008)'
_computing_structure_solution 'SHELXTL (Sheldrick, 2008)'
_diffrn_ambient_temperature 100
_diffrn_measured_fraction_theta_full 0.983
_diffrn_measured_fraction_theta_max 0.983
_diffrn_measurement_device_type 'Bruker APEXII DUO CCD area-detector'
_diffrn_measurement_method '\f and \w scans'
_diffrn_radiation_monochromator graphite
_diffrn_radiation_source 'sealed tube'
_diffrn_radiation_type CuK\a
_diffrn_radiation_wavelength 1.54178
_diffrn_reflns_av_R_equivalents 0.0443
_diffrn_reflns_av_sigmaI/netI 0.0272
_diffrn_reflns_limit_h_max 7
_diffrn_reflns_limit_h_min -8
_diffrn_reflns_limit_k_max 15
_diffrn_reflns_limit_k_min -15
_diffrn_reflns_limit_l_max 30
_diffrn_reflns_limit_l_min -29
_diffrn_reflns_number 52930
_diffrn_reflns_theta_full 62.99
_diffrn_reflns_theta_max 62.99
_diffrn_reflns_theta_min 3.37
_diffrn_standards_number 0
_exptl_absorpt_coefficient_mu 0.621
_exptl_absorpt_correction_T_max 0.9690
_exptl_absorpt_correction_T_min 0.8176
_exptl_absorpt_correction_type multi-scan
_exptl_absorpt_process_details '(SADABS; Bruker, 2009)'
_exptl_crystal_colour Colorless
_exptl_crystal_density_diffrn 1.192
_exptl_crystal_density_method 'not measured'
_exptl_crystal_description Plate
_exptl_crystal_F_000 998.1
_exptl_crystal_size_max 0.34
_exptl_crystal_size_mid 0.23
_exptl_crystal_size_min 0.05
_refine_diff_density_max 0.181
_refine_diff_density_min -0.186
_refine_ls_abs_structure_details 'Flack (1983), 1634 Friedel pairs'
_refine_ls_abs_structure_Flack 0.0(2)
_refine_ls_extinction_method none
_refine_ls_goodness_of_fit_ref 1.054
_refine_ls_hydrogen_treatment constr
_refine_ls_matrix_type full
_refine_ls_number_parameters 327
_refine_ls_number_reflns 3968
_refine_ls_number_restraints 0
_refine_ls_restrained_S_all 1.054
_refine_ls_R_factor_all 0.0450
_refine_ls_R_factor_gt 0.0364
_refine_ls_shift/su_max 0.001
_refine_ls_shift/su_max_lt 0.001
_refine_ls_shift/su_mean 0.000
_refine_ls_structure_factor_coef Fsqd
_refine_ls_weighting_details 'calc w=1/[\s^2^(Fo^2^)+(0.0559P)^2^+0.5383P] where P=(Fo^2^+2Fc^2^)/3'
_refine_ls_weighting_scheme calc
_refine_ls_wR_factor_gt 0.0922
_refine_ls_wR_factor_ref 0.0987
_reflns_number_gt 3522
_reflns_number_total 3968
_reflns_threshold_expression I>2\s(I)
_cod_data_source_file sj5002.cif
_cod_data_source_block I
_cod_depositor_comments
;
The following automatic conversions were performed:
'_symmetry_cell_setting' value 'Orthorhombic' changed to 'orthorhombic'
according to '/home/saulius/struct/CIF-dictionaries/cif_core.dic'
dictionary named 'cif_core.dic' version 2.4.1 from 2010-06-29.

Automatic conversion script
Id: cif_fix_enum 1527 2010-12-29 10:47:43Z saulius 
;
_cod_database_code 2226671
_cod_database_fobs_code 2226671

loop_
_symmetry_equiv_pos_as_xyz
'x, y, z'
'-x+1/2, -y, z+1/2'
'-x, y+1/2, -z+1/2'
'x+1/2, -y+1/2, -z'

loop_
_atom_site_type_symbol
_atom_site_label
_atom_site_fract_x
_atom_site_fract_y
_atom_site_fract_z
_atom_site_U_iso_or_equiv
_atom_site_adp_type
_atom_site_calc_flag
_atom_site_refinement_flags
_atom_site_occupancy
_atom_site_disorder_assembly
_atom_site_disorder_group
O O1A -0.273(2) -0.1142(10) 0.8174(8) 0.044(3) Uani d P 0.558(3) A 1
O O2A -0.1434(13) -0.2556(6) 0.8441(4) 0.050(4) Uani d P 0.558(3) A 1
O O1B -0.1464(14) -0.2552(8) 0.8408(5) 0.044(4) Uani d P 0.442(3) A 2
O O2B -0.286(3) -0.1069(15) 0.8266(10) 0.051(5) Uani d P 0.442(3) A 2
O O3 0.0321(2) 0.44352(10) 0.80263(5) 0.0326(4) Uani d . 1 . .
O O4 -0.1588(2) 0.51204(12) 0.74616(6) 0.0430(4) Uani d . 1 . .
C C1 -0.0153(3) -0.07230(15) 0.91294(7) 0.0241(4) Uani d . 1 . .
H H1B -0.0341 -0.1316 0.9336 0.029 Uiso calc R 1 . .
H H1A -0.1305 -0.0351 0.9133 0.029 Uiso calc R 1 . .
C C2 0.0210(3) -0.10586(17) 0.85799(7) 0.0318(5) Uani d . 1 A .
H H2A 0.0452 -0.0482 0.8366 0.038 Uiso calc R 1 . .
H H2B 0.1287 -0.1491 0.8569 0.038 Uiso calc R 1 . .
C C3 -0.1439(3) -0.16044(19) 0.83871(8) 0.0349(5) Uani d . 1 . .
C C4 0.2820(3) -0.16680(16) 0.97910(8) 0.0302(5) Uani d . 1 . .
C C5 0.3125(3) -0.07180(15) 0.94891(8) 0.0259(5) Uani d . 1 . .
H H5A 0.3543 -0.0933 0.9151 0.031 Uiso calc R 1 . .
C C6 0.4708(3) -0.00839(15) 0.97075(8) 0.0289(5) Uani d . 1 . .
H H6A 0.4339 0.0184 1.0036 0.035 Uiso calc R 1 . .
H H6B 0.5786 -0.0504 0.9760 0.035 Uiso calc R 1 . .
C C7 0.5214(3) 0.07702(15) 0.93534(7) 0.0263(5) Uani d . 1 . .
H H7A 0.5692 0.0495 0.9037 0.032 Uiso calc R 1 . .
H H7B 0.6196 0.1158 0.9510 0.032 Uiso calc R 1 . .
C C8 0.3586(3) 0.14722(15) 0.92282(7) 0.0221(4) Uani d . 1 . .
C C9 0.1912(3) 0.08197(14) 0.90423(7) 0.0205(4) Uani d . 1 . .
H H9A 0.2350 0.0505 0.8727 0.025 Uiso calc R 1 . .
C C10 0.1343(3) -0.00757(15) 0.93938(7) 0.0224(4) Uani d . 1 . .
C C11 0.0263(3) 0.14707(15) 0.88736(7) 0.0247(5) Uani d . 1 . .
H H11A -0.0693 0.1041 0.8734 0.030 Uiso calc R 1 . .
H H11B -0.0248 0.1803 0.9171 0.030 Uiso calc R 1 . .
C C12 0.0774(3) 0.22616(15) 0.84740(7) 0.0259(5) Uani d . 1 . .
H H12A 0.1084 0.1938 0.8154 0.031 Uiso calc R 1 . .
H H12B -0.0276 0.2698 0.8415 0.031 Uiso calc R 1 . .
C C13 0.2412(3) 0.28711(15) 0.86592(7) 0.0239(5) Uani d . 1 . .
H H13A 0.2034 0.3184 0.8981 0.029 Uiso calc R 1 . .
C C14 0.4102(3) 0.22061(15) 0.87820(7) 0.0224(5) Uani d . 1 . .
C C15 0.5590(3) 0.30013(15) 0.88955(8) 0.0289(5) Uani d . 1 . .
H H15A 0.6820 0.2731 0.8840 0.035 Uiso calc R 1 . .
H H15B 0.5498 0.3230 0.9246 0.035 Uiso calc R 1 . .
C C16 0.5195(3) 0.38659(16) 0.85200(8) 0.0337(5) Uani d . 1 . .
H H16A 0.6069 0.3853 0.8239 0.040 Uiso calc R 1 . .
H H16B 0.5299 0.4505 0.8693 0.040 Uiso calc R 1 . .
C C17 0.3182(3) 0.37058(15) 0.83198(7) 0.0267(5) Uani d . 1 . .
H H17A 0.3272 0.3441 0.7972 0.032 Uiso calc R 1 . .
C C18 0.4771(3) 0.16521(15) 0.82951(7) 0.0270(5) Uani d . 1 . .
H H18A 0.5017 0.2129 0.8030 0.041 Uiso calc R 1 . .
H H18B 0.3827 0.1197 0.8183 0.041 Uiso calc R 1 . .
H H18C 0.5881 0.1287 0.8371 0.041 Uiso calc R 1 . .
C C19 0.0426(3) 0.02362(15) 0.99005(7) 0.0256(5) Uani d . 1 . .
H H19A -0.0180 -0.0331 1.0050 0.038 Uiso calc R 1 . .
H H19B -0.0468 0.0752 0.9836 0.038 Uiso calc R 1 . .
H H19C 0.1354 0.0482 1.0131 0.038 Uiso calc R 1 . .
C C20 0.2067(3) 0.46699(16) 0.82936(8) 0.0317(5) Uani d . 1 . .
C C21 0.2973(4) 0.54557(17) 0.79445(9) 0.0412(6) Uani d . 1 . .
H H21A 0.3644 0.5949 0.8143 0.049 Uiso calc R 1 . .
H H21B 0.3819 0.5144 0.7705 0.049 Uiso calc R 1 . .
C C22 0.1347(4) 0.59283(19) 0.76687(9) 0.0447(6) Uani d . 1 . .
H H22A 0.0959 0.6538 0.7838 0.054 Uiso calc R 1 . .
H H22B 0.1663 0.6081 0.7317 0.054 Uiso calc R 1 . .
C C23 -0.0139(3) 0.51499(17) 0.76943(7) 0.0346(5) Uani d . 1 . .
C C24 0.1526(4) 0.51003(18) 0.88086(8) 0.0483(7) Uani d . 1 . .
H H24A 0.0661 0.4661 0.8973 0.073 Uiso calc R 1 . .
H H24B 0.0965 0.5744 0.8761 0.073 Uiso calc R 1 . .
H H24C 0.2610 0.5169 0.9018 0.073 Uiso calc R 1 . .
C C25 0.2746(3) -0.25788(19) 0.95303(10) 0.0453(6) Uani d . 1 . .
H H25A 0.2633 -0.3173 0.9712 0.054 Uiso calc R 1 . .
H H25B 0.2809 -0.2590 0.9176 0.054 Uiso calc R 1 . .
C C26 0.2721(3) -0.16537(19) 1.03380(9) 0.0429(6) Uani d . 1 . .
H H26A 0.2412 -0.2308 1.0461 0.064 Uiso calc R 1 . .
H H26B 0.1789 -0.1187 1.0444 0.064 Uiso calc R 1 . .
H H26C 0.3898 -0.1456 1.0475 0.064 Uiso calc R 1 . .
C C27 0.3098(3) 0.20673(15) 0.97170(7) 0.0264(5) Uani d . 1 . .
H H27A 0.1833 0.2283 0.9700 0.040 Uiso calc R 1 . .
H H27B 0.3894 0.2640 0.9743 0.040 Uiso calc R 1 . .
H H27C 0.3266 0.1648 1.0011 0.040 Uiso calc R 1 . .
C C28A -0.3009(7) -0.3076(4) 0.82808(17) 0.0485(9) Uani d P 0.558(3) A 1
H H28A -0.2859 -0.3774 0.8353 0.073 Uiso calc PR 0.558(3) A 1
H H28B -0.3175 -0.2984 0.7920 0.073 Uiso calc PR 0.558(3) A 1
H H28C -0.4074 -0.2826 0.8459 0.073 Uiso calc PR 0.558(3) A 1
C C28B -0.4627(8) -0.1624(5) 0.8110(2) 0.0485(9) Uani d P 0.442(3) A 2
H H28D -0.5465 -0.1166 0.7949 0.073 Uiso calc PR 0.442(3) A 2
H H28E -0.5202 -0.1905 0.8407 0.073 Uiso calc PR 0.442(3) A 2
H H28F -0.4319 -0.2149 0.7875 0.073 Uiso calc PR 0.442(3) A 2
O O1W 0.3649(5) 0.8328(3) 0.78098(12) 0.0633(11) Uani d P 0.558(3) A 1
H H1W1 0.2851 0.8846 0.7596 0.095 Uiso d PR 0.558(3) A 1
H H2W1 0.4764 0.8450 0.7786 0.095 Uiso d PR 0.558(3) A 1

loop_
_atom_site_aniso_label
_atom_site_aniso_U_11
_atom_site_aniso_U_22
_atom_site_aniso_U_33
_atom_site_aniso_U_12
_atom_site_aniso_U_13
_atom_site_aniso_U_23
O1A 0.063(6) 0.024(4) 0.043(5) -0.004(3) -0.021(4) -0.002(4)
O2A 0.080(6) 0.034(6) 0.036(4) -0.034(3) -0.006(4) 0.010(3)
O1B 0.039(6) 0.035(8) 0.056(7) 0.020(5) -0.002(4) -0.017(5)
O2B 0.028(5) 0.069(8) 0.057(10) -0.002(4) -0.010(4) -0.019(4)
O3 0.0336(9) 0.0289(8) 0.0354(8) 0.0033(7) -0.0003(7) 0.0093(7)
O4 0.0472(11) 0.0473(10) 0.0344(8) 0.0120(8) -0.0045(8) 0.0014(8)
C1 0.0210(11) 0.0223(11) 0.0289(10) 0.0008(8) 0.0004(9) 0.0052(8)
C2 0.0377(13) 0.0289(12) 0.0289(11) -0.0039(10) -0.0012(10) -0.0018(9)
C3 0.0434(16) 0.0353(16) 0.0261(11) 0.0009(12) -0.0010(11) -0.0051(12)
C4 0.0179(11) 0.0294(13) 0.0434(12) 0.0039(9) -0.0001(9) 0.0099(10)
C5 0.0228(11) 0.0259(12) 0.0291(10) 0.0037(9) 0.0015(9) 0.0032(9)
C6 0.0218(11) 0.0319(13) 0.0330(10) 0.0039(9) -0.0037(9) 0.0065(10)
C7 0.0187(11) 0.0319(12) 0.0284(10) -0.0018(9) -0.0027(9) 0.0040(9)
C8 0.0181(11) 0.0244(12) 0.0239(9) 0.0008(8) 0.0003(8) -0.0004(8)
C9 0.0183(11) 0.0216(11) 0.0218(9) 0.0015(8) -0.0003(8) -0.0003(8)
C10 0.0209(11) 0.0226(12) 0.0238(9) 0.0024(8) -0.0007(8) 0.0002(9)
C11 0.0194(11) 0.0252(12) 0.0294(10) -0.0009(8) -0.0025(9) 0.0033(9)
C12 0.0221(11) 0.0267(12) 0.0291(10) 0.0011(8) -0.0032(8) 0.0037(9)
C13 0.0240(11) 0.0238(12) 0.0240(10) 0.0019(8) 0.0007(8) -0.0011(9)
C14 0.0189(11) 0.0226(11) 0.0257(10) -0.0006(8) -0.0009(8) 0.0001(9)
C15 0.0241(12) 0.0327(12) 0.0299(11) -0.0021(9) -0.0001(8) 0.0022(9)
C16 0.0338(13) 0.0300(13) 0.0372(12) -0.0067(10) -0.0007(10) 0.0047(10)
C17 0.0293(12) 0.0235(11) 0.0274(10) -0.0012(9) 0.0002(9) -0.0004(9)
C18 0.0253(12) 0.0285(12) 0.0273(10) 0.0020(9) 0.0053(9) 0.0031(9)
C19 0.0230(11) 0.0262(11) 0.0277(10) -0.0001(9) 0.0027(9) 0.0011(9)
C20 0.0390(13) 0.0245(12) 0.0316(11) -0.0026(9) -0.0025(10) 0.0024(9)
C21 0.0503(15) 0.0284(13) 0.0450(13) -0.0039(11) -0.0042(12) 0.0064(11)
C22 0.0555(17) 0.0375(15) 0.0410(13) 0.0027(11) -0.0003(12) 0.0145(11)
C23 0.0438(15) 0.0349(14) 0.0252(10) 0.0083(11) 0.0036(11) 0.0010(10)
C24 0.078(2) 0.0308(14) 0.0359(12) 0.0161(13) -0.0014(12) -0.0034(11)
C25 0.0457(15) 0.0310(14) 0.0593(15) 0.0032(11) -0.0005(12) 0.0161(12)
C26 0.0327(14) 0.0439(15) 0.0521(14) 0.0036(11) -0.0031(11) 0.0203(13)
C27 0.0246(12) 0.0276(12) 0.0272(10) -0.0050(9) -0.0016(9) -0.0001(9)
C28A 0.039(2) 0.059(2) 0.047(2) -0.0197(18) 0.0002(17) -0.0083(18)
C28B 0.039(2) 0.059(2) 0.047(2) -0.0197(18) 0.0002(17) -0.0083(18)
O1W 0.048(2) 0.079(3) 0.063(2) 0.0069(18) 0.0034(18) -0.0044(19)

loop_
_atom_type_symbol
_atom_type_description
_atom_type_scat_dispersion_real
_atom_type_scat_dispersion_imag
_atom_type_scat_source
C C 0.0181 0.0091 'International Tables Vol C Tables 4.2.6.8 and 6.1.1.4'
H H 0.0000 0.0000 'International Tables Vol C Tables 4.2.6.8 and 6.1.1.4'
O O 0.0492 0.0322 'International Tables Vol C Tables 4.2.6.8 and 6.1.1.4'

loop_
_geom_angle_atom_site_label_1
_geom_angle_atom_site_label_2
_geom_angle_atom_site_label_3
_geom_angle_site_symmetry_1
_geom_angle_site_symmetry_3
_geom_angle
_geom_angle_publ_flag
C3 O2A C28A . . 117.3(7) ?
C3 O2B C28B . . 117.3(14) ?
C23 O3 C20 . . 111.64(16) ?
C2 C1 C10 . . 117.72(16) ?
C2 C1 H1B . . 107.9 ?
C10 C1 H1B . . 107.9 ?
C2 C1 H1A . . 107.9 ?
C10 C1 H1A . . 107.9 ?
H1B C1 H1A . . 107.2 ?
C3 C2 C1 . . 109.05(18) ?
C3 C2 H2A . . 109.9 ?
C1 C2 H2A . . 109.9 ?
C3 C2 H2B . . 109.9 ?
C1 C2 H2B . . 109.9 ?
H2A C2 H2B . . 108.3 ?
O1A C3 O1B . . 120.2(9) ?
O1A C3 O2A . . 122.9(8) ?
O1B C3 O2B . . 123.7(10) ?
O2A C3 O2B . . 125.6(9) ?
O1A C3 C2 . . 120.4(7) ?
O1B C3 C2 . . 119.2(6) ?
O2A C3 C2 . . 116.7(5) ?
O2B C3 C2 . . 116.6(9) ?
C25 C4 C26 . . 119.8(2) ?
C25 C4 C5 . . 118.88(19) ?
C26 C4 C5 . . 121.2(2) ?
C4 C5 C6 . . 112.25(16) ?
C4 C5 C10 . . 115.08(16) ?
C6 C5 C10 . . 111.58(16) ?
C4 C5 H5A . . 105.7 ?
C6 C5 H5A . . 105.7 ?
C10 C5 H5A . . 105.7 ?
C7 C6 C5 . . 111.62(16) ?
C7 C6 H6A . . 109.3 ?
C5 C6 H6A . . 109.3 ?
C7 C6 H6B . . 109.3 ?
C5 C6 H6B . . 109.3 ?
H6A C6 H6B . . 108.0 ?
C6 C7 C8 . . 113.96(16) ?
C6 C7 H7A . . 108.8 ?
C8 C7 H7A . . 108.8 ?
C6 C7 H7B . . 108.8 ?
C8 C7 H7B . . 108.8 ?
H7A C7 H7B . . 107.7 ?
C7 C8 C27 . . 108.17(15) ?
C7 C8 C9 . . 108.34(15) ?
C27 C8 C9 . . 111.55(16) ?
C7 C8 C14 . . 111.03(16) ?
C27 C8 C14 . . 110.31(16) ?
C9 C8 C14 . . 107.44(14) ?
C11 C9 C10 . . 113.48(15) ?
C11 C9 C8 . . 111.72(15) ?
C10 C9 C8 . . 116.48(15) ?
C11 C9 H9A . . 104.6 ?
C10 C9 H9A . . 104.6 ?
C8 C9 H9A . . 104.6 ?
C19 C10 C1 . . 103.69(15) ?
C19 C10 C9 . . 114.31(16) ?
C1 C10 C9 . . 110.40(15) ?
C19 C10 C5 . . 111.38(15) ?
C1 C10 C5 . . 109.72(15) ?
C9 C10 C5 . . 107.31(15) ?
C12 C11 C9 . . 113.57(16) ?
C12 C11 H11A . . 108.9 ?
C9 C11 H11A . . 108.9 ?
C12 C11 H11B . . 108.9 ?
C9 C11 H11B . . 108.9 ?
H11A C11 H11B . . 107.7 ?
C13 C12 C11 . . 109.93(16) ?
C13 C12 H12A . . 109.7 ?
C11 C12 H12A . . 109.7 ?
C13 C12 H12B . . 109.7 ?
C11 C12 H12B . . 109.7 ?
H12A C12 H12B . . 108.2 ?
C12 C13 C17 . . 119.33(16) ?
C12 C13 C14 . . 111.90(16) ?
C17 C13 C14 . . 104.72(15) ?
C12 C13 H13A . . 106.7 ?
C17 C13 H13A . . 106.7 ?
C14 C13 H13A . . 106.7 ?
C15 C14 C13 . . 101.14(15) ?
C15 C14 C18 . . 105.73(16) ?
C13 C14 C18 . . 110.52(15) ?
C15 C14 C8 . . 116.96(15) ?
C13 C14 C8 . . 109.14(15) ?
C18 C14 C8 . . 112.70(16) ?
C14 C15 C16 . . 105.42(16) ?
C14 C15 H15A . . 110.7 ?
C16 C15 H15A . . 110.7 ?
C14 C15 H15B . . 110.7 ?
C16 C15 H15B . . 110.7 ?
H15A C15 H15B . . 108.8 ?
C15 C16 C17 . . 106.42(17) ?
C15 C16 H16A . . 110.4 ?
C17 C16 H16A . . 110.4 ?
C15 C16 H16B . . 110.4 ?
C17 C16 H16B . . 110.4 ?
H16A C16 H16B . . 108.6 ?
C20 C17 C13 . . 116.89(17) ?
C20 C17 C16 . . 113.05(18) ?
C13 C17 C16 . . 104.10(16) ?
C20 C17 H17A . . 107.4 ?
C13 C17 H17A . . 107.4 ?
C16 C17 H17A . . 107.4 ?
C14 C18 H18A . . 109.5 ?
C14 C18 H18B . . 109.5 ?
H18A C18 H18B . . 109.5 ?
C14 C18 H18C . . 109.5 ?
H18A C18 H18C . . 109.5 ?
H18B C18 H18C . . 109.5 ?
C10 C19 H19A . . 109.5 ?
C10 C19 H19B . . 109.5 ?
H19A C19 H19B . . 109.5 ?
C10 C19 H19C . . 109.5 ?
H19A C19 H19C . . 109.5 ?
H19B C19 H19C . . 109.5 ?
O3 C20 C24 . . 106.38(18) ?
O3 C20 C17 . . 107.03(16) ?
C24 C20 C17 . . 114.70(18) ?
O3 C20 C21 . . 103.13(16) ?
C24 C20 C21 . . 112.19(19) ?
C17 C20 C21 . . 112.40(18) ?
C22 C21 C20 . . 103.79(19) ?
C22 C21 H21A . . 111.0 ?
C20 C21 H21A . . 111.0 ?
C22 C21 H21B . . 111.0 ?
C20 C21 H21B . . 111.0 ?
H21A C21 H21B . . 109.0 ?
C23 C22 C21 . . 104.10(18) ?
C23 C22 H22A . . 110.9 ?
C21 C22 H22A . . 110.9 ?
C23 C22 H22B . . 110.9 ?
C21 C22 H22B . . 110.9 ?
H22A C22 H22B . . 109.0 ?
O4 C23 O3 . . 121.3(2) ?
O4 C23 C22 . . 128.3(2) ?
O3 C23 C22 . . 110.47(19) ?
C20 C24 H24A . . 109.5 ?
C20 C24 H24B . . 109.5 ?
H24A C24 H24B . . 109.5 ?
C20 C24 H24C . . 109.5 ?
H24A C24 H24C . . 109.5 ?
H24B C24 H24C . . 109.5 ?
C4 C25 H25A . . 120.0 ?
C4 C25 H25B . . 120.0 ?
H25A C25 H25B . . 120.0 ?
C4 C26 H26A . . 109.5 ?
C4 C26 H26B . . 109.5 ?
H26A C26 H26B . . 109.5 ?
C4 C26 H26C . . 109.5 ?
H26A C26 H26C . . 109.5 ?
H26B C26 H26C . . 109.5 ?
C8 C27 H27A . . 109.5 ?
C8 C27 H27B . . 109.5 ?
H27A C27 H27B . . 109.5 ?
C8 C27 H27C . . 109.5 ?
H27A C27 H27C . . 109.5 ?
H27B C27 H27C . . 109.5 ?
O2B C28B H28D . . 109.5 ?
O2B C28B H28E . . 109.5 ?
H28D C28B H28E . . 109.5 ?
O2B C28B H28F . . 109.5 ?
H28D C28B H28F . . 109.5 ?
H28E C28B H28F . . 109.5 ?
H1W1 O1W H2W1 . . 111.2 ?

loop_
_geom_bond_atom_site_label_1
_geom_bond_atom_site_label_2
_geom_bond_site_symmetry_2
_geom_bond_distance
_geom_bond_publ_flag
O1A C3 . 1.253(14) ?
O2A C3 . 1.282(9) ?
O2A C28A . 1.398(11) ?
O1B C3 . 1.270(11) ?
O2B C3 . 1.291(19) ?
O2B C28B . 1.533(19) ?
O3 C23 . 1.335(3) ?
O3 C20 . 1.477(3) ?
O4 C23 . 1.212(3) ?
C1 C2 . 1.530(3) ?
C1 C10 . 1.549(3) ?
C1 H1B . 0.9700 ?
C1 H1A . 0.9700 ?
C2 C3 . 1.486(3) ?
C2 H2A . 0.9700 ?
C2 H2B . 0.9700 ?
C4 C25 . 1.398(3) ?
C4 C26 . 1.434(3) ?
C4 C5 . 1.514(3) ?
C5 C6 . 1.535(3) ?
C5 C10 . 1.568(3) ?
C5 H5A . 0.9800 ?
C6 C7 . 1.517(3) ?
C6 H6A . 0.9700 ?
C6 H6B . 0.9700 ?
C7 C8 . 1.540(3) ?
C7 H7A . 0.9700 ?
C7 H7B . 0.9700 ?
C8 C27 . 1.548(3) ?
C8 C9 . 1.570(3) ?
C8 C14 . 1.572(3) ?
C9 C11 . 1.541(3) ?
C9 C10 . 1.566(3) ?
C9 H9A . 0.9800 ?
C10 C19 . 1.541(3) ?
C11 C12 . 1.534(3) ?
C11 H11A . 0.9700 ?
C11 H11B . 0.9700 ?
C12 C13 . 1.517(3) ?
C12 H12A . 0.9700 ?
C12 H12B . 0.9700 ?
C13 C17 . 1.532(3) ?
C13 C14 . 1.545(3) ?
C13 H13A . 0.9800 ?
C14 C15 . 1.542(3) ?
C14 C18 . 1.552(3) ?
C15 C16 . 1.545(3) ?
C15 H15A . 0.9700 ?
C15 H15B . 0.9700 ?
C16 C17 . 1.561(3) ?
C16 H16A . 0.9700 ?
C16 H16B . 0.9700 ?
C17 C20 . 1.523(3) ?
C17 H17A . 0.9800 ?
C18 H18A . 0.9600 ?
C18 H18B . 0.9600 ?
C18 H18C . 0.9600 ?
C19 H19A . 0.9600 ?
C19 H19B . 0.9600 ?
C19 H19C . 0.9600 ?
C20 C24 . 1.518(3) ?
C20 C21 . 1.540(3) ?
C21 C22 . 1.517(3) ?
C21 H21A . 0.9700 ?
C21 H21B . 0.9700 ?
C22 C23 . 1.498(3) ?
C22 H22A . 0.9700 ?
C22 H22B . 0.9700 ?
C24 H24A . 0.9600 ?
C24 H24B . 0.9600 ?
C24 H24C . 0.9600 ?
C25 H25A . 0.9300 ?
C25 H25B . 0.9300 ?
C26 H26A . 0.9600 ?
C26 H26B . 0.9600 ?
C26 H26C . 0.9600 ?
C27 H27A . 0.9600 ?
C27 H27B . 0.9600 ?
C27 H27C . 0.9600 ?
C28A H28A . 0.9600 ?
C28A H28B . 0.9600 ?
C28A H28C . 0.9600 ?
C28B H28D . 0.9600 ?
C28B H28E . 0.9600 ?
C28B H28F . 0.9600 ?
O1W H1W1 . 1.0623 ?
O1W H2W1 . 0.8240 ?

loop_
_geom_hbond_atom_site_label_D
_geom_hbond_atom_site_label_H
_geom_hbond_atom_site_label_A
_geom_hbond_site_symmetry_A
_geom_hbond_distance_DH
_geom_hbond_distance_HA
_geom_hbond_distance_DA
_geom_hbond_angle_DHA
_geom_hbond_publ_flag
O1W H1W1 O4 3_556 1.06 1.94 2.912(4) 151 y
C2 H2A O4 3_546 0.97 2.45 3.305(3) 146 y
C12 H12B O3 1_555 0.97 2.58 3.154(2) 118 y

loop_
_geom_torsion_atom_site_label_1
_geom_torsion_atom_site_label_2
_geom_torsion_atom_site_label_3
_geom_torsion_atom_site_label_4
_geom_torsion_site_symmetry_1
_geom_torsion_site_symmetry_2
_geom_torsion_site_symmetry_3
_geom_torsion_site_symmetry_4
_geom_torsion
_geom_torsion_publ_flag
C10 C1 C2 C3 . . . . -175.99(17) ?
C28A O2A C3 O1A . . . . -4.2(16) ?
C28A O2A C3 O1B . . . . -52(11) ?
C28A O2A C3 O2B . . . . 10.4(19) ?
C28A O2A C3 C2 . . . . 177.4(5) ?
C28B O2B C3 O1A . . . . 74(6) ?
C28B O2B C3 O1B . . . . -4(3) ?
C28B O2B C3 O2A . . . . -8(3) ?
C28B O2B C3 C2 . . . . -175.0(12) ?
C1 C2 C3 O1A . . . . 88.7(12) ?
C1 C2 C3 O1B . . . . -96.4(6) ?
C1 C2 C3 O2A . . . . -92.9(5) ?
C1 C2 C3 O2B . . . . 75.3(14) ?
C25 C4 C5 C6 . . . . -129.0(2) ?
C26 C4 C5 C6 . . . . 47.1(3) ?
C25 C4 C5 C10 . . . . 101.9(2) ?
C26 C4 C5 C10 . . . . -81.9(2) ?
C4 C5 C6 C7 . . . . 170.36(17) ?
C10 C5 C6 C7 . . . . -58.8(2) ?
C5 C6 C7 C8 . . . . 57.2(2) ?
C6 C7 C8 C27 . . . . 69.8(2) ?
C6 C7 C8 C9 . . . . -51.2(2) ?
C6 C7 C8 C14 . . . . -168.99(16) ?
C7 C8 C9 C11 . . . . -176.10(14) ?
C27 C8 C9 C11 . . . . 64.9(2) ?
C14 C8 C9 C11 . . . . -56.07(19) ?
C7 C8 C9 C10 . . . . 51.2(2) ?
C27 C8 C9 C10 . . . . -67.7(2) ?
C14 C8 C9 C10 . . . . 171.27(15) ?
C2 C1 C10 C19 . . . . 172.70(17) ?
C2 C1 C10 C9 . . . . 49.8(2) ?
C2 C1 C10 C5 . . . . -68.2(2) ?
C11 C9 C10 C19 . . . . -61.2(2) ?
C8 C9 C10 C19 . . . . 70.7(2) ?
C11 C9 C10 C1 . . . . 55.2(2) ?
C8 C9 C10 C1 . . . . -172.91(15) ?
C11 C9 C10 C5 . . . . 174.77(15) ?
C8 C9 C10 C5 . . . . -53.4(2) ?
C4 C5 C10 C19 . . . . 58.6(2) ?
C6 C5 C10 C19 . . . . -70.8(2) ?
C4 C5 C10 C1 . . . . -55.6(2) ?
C6 C5 C10 C1 . . . . 174.97(15) ?
C4 C5 C10 C9 . . . . -175.60(16) ?
C6 C5 C10 C9 . . . . 55.00(19) ?
C10 C9 C11 C12 . . . . -172.33(16) ?
C8 C9 C11 C12 . . . . 53.5(2) ?
C9 C11 C12 C13 . . . . -52.3(2) ?
C11 C12 C13 C17 . . . . 179.56(17) ?
C11 C12 C13 C14 . . . . 56.9(2) ?
C12 C13 C14 C15 . . . . 173.67(15) ?
C17 C13 C14 C15 . . . . 43.02(18) ?
C12 C13 C14 C18 . . . . 62.0(2) ?
C17 C13 C14 C18 . . . . -68.62(19) ?
C12 C13 C14 C8 . . . . -62.44(19) ?
C17 C13 C14 C8 . . . . 166.90(15) ?
C7 C8 C14 C15 . . . . -67.8(2) ?
C27 C8 C14 C15 . . . . 52.1(2) ?
C9 C8 C14 C15 . . . . 173.92(16) ?
C7 C8 C14 C13 . . . . 178.27(16) ?
C27 C8 C14 C13 . . . . -61.8(2) ?
C9 C8 C14 C13 . . . . 59.96(19) ?
C7 C8 C14 C18 . . . . 55.1(2) ?
C27 C8 C14 C18 . . . . 174.98(16) ?
C9 C8 C14 C18 . . . . -63.2(2) ?
C13 C14 C15 C16 . . . . -36.41(19) ?
C18 C14 C15 C16 . . . . 78.84(19) ?
C8 C14 C15 C16 . . . . -154.78(17) ?
C14 C15 C16 C17 . . . . 17.0(2) ?
C12 C13 C17 C20 . . . . 75.7(2) ?
C14 C13 C17 C20 . . . . -158.18(17) ?
C12 C13 C17 C16 . . . . -158.89(18) ?
C14 C13 C17 C16 . . . . -32.73(19) ?
C15 C16 C17 C20 . . . . 137.46(18) ?
C15 C16 C17 C13 . . . . 9.6(2) ?
C23 O3 C20 C24 . . . . 98.95(19) ?
C23 O3 C20 C17 . . . . -138.00(17) ?
C23 O3 C20 C21 . . . . -19.3(2) ?
C13 C17 C20 O3 . . . . -67.8(2) ?
C16 C17 C20 O3 . . . . 171.40(15) ?
C13 C17 C20 C24 . . . . 50.0(3) ?
C16 C17 C20 C24 . . . . -70.9(3) ?
C13 C17 C20 C21 . . . . 179.70(17) ?
C16 C17 C20 C21 . . . . 58.9(2) ?
O3 C20 C21 C22 . . . . 25.6(2) ?
C24 C20 C21 C22 . . . . -88.4(2) ?
C17 C20 C21 C22 . . . . 140.6(2) ?
C20 C21 C22 C23 . . . . -23.4(2) ?
C20 O3 C23 O4 . . . . -175.35(18) ?
C20 O3 C23 C22 . . . . 4.4(2) ?
C21 C22 C23 O4 . . . . -167.6(2) ?
C21 C22 C23 O3 . . . . 12.6(2) ?
